data_7056379
loop_
_publ_author_name
'Amabilino, Silvia'
'Tasse, Marine'
'Lacroix, Pascal G.'
'Mallet-Ladeira, Sonia'
'Pimienta, V\'eronique'
'Akl, Jo\"elle'
'Sasaki, Isabelle'
'Malfant, Isabelle'

_publ_section_title
;
 Photorelease of nitric oxide (NO) on ruthenium nitrosyl complexes with
 phenyl substituted terpyridines
;
_journal_name_full 'New J. Chem.'
_journal_paper_doi 10.1039/C7NJ00866J
_journal_year 2017
_chemical_compound_source 'synthesis as described'
_chemical_formula_moiety 'C24 H20 Cl2 N4 O Ru, F6 P'
_chemical_formula_sum 'C24 H20 Cl2 F6 N4 O P Ru'
_chemical_formula_weight 697.38
_space_group_crystal_system monoclinic
_space_group_IT_number 14
_space_group_name_Hall '-P 2ybc'
_space_group_name_H-M_alt 'P 1 21/c 1'
_symmetry_space_group_name_Hall '-P 2ybc'
_symmetry_space_group_name_H-M 'P 1 21/c 1'
_atom_sites_solution_hydrogens geom
_audit_update_record
;
2017-03-10 deposited with the CCDC.
2017-06-12 downloaded from the CCDC.
;
_cell_angle_alpha 90
_cell_angle_beta 103.433(11)
_cell_angle_gamma 90
_cell_formula_units_Z 4
_cell_length_a 7.6187(8)
_cell_length_b 25.999(3)
_cell_length_c 13.6071(12)
_cell_measurement_reflns_used 3814
_cell_measurement_temperature 180(2)
_cell_measurement_theta_max 24.96
_cell_measurement_theta_min 3.61
_cell_measurement_wavelength 0.71073
_cell_volume 2621.5(5)
_computing_cell_refinement
;
        CrysAlisPro, Agilent Technologies,
        Version 1.171.37.31 (release 14-01-2014 CrysAlis171 .NET)
        (compiled Jan 14 2014,18:38:05)
;
_computing_data_collection
;
        CrysAlisPro, Agilent Technologies,
        Version 1.171.37.31 (release 14-01-2014 CrysAlis171 .NET)
        (compiled Jan 14 2014,18:38:05)
;
_computing_data_reduction
;
        CrysAlisPro, Agilent Technologies,
        Version 1.171.37.31 (release 14-01-2014 CrysAlis171 .NET)
        (compiled Jan 14 2014,18:38:05)
;
_computing_molecular_graphics 'Ortep-3 for Windows (Farrugia, 1997)'
_computing_publication_material 'WinGX publication routines (Farrugia, 1999)'
_computing_structure_refinement 'SHELXL-2016/4 (Sheldrick, 2016)'
_computing_structure_solution 'SHELXS-97 (Sheldrick 2008)'
_diffrn_ambient_temperature 180(2)
_diffrn_detector 'CCD plate'
_diffrn_detector_area_resol_mean 16.1978
_diffrn_measured_fraction_theta_full 0.998
_diffrn_measured_fraction_theta_max 0.998
_diffrn_measurement_device 'four-circle diffractometer'
_diffrn_measurement_device_type 'Xcalibur, Eos, Gemini ultra'
_diffrn_measurement_method '\w scans'
_diffrn_orient_matrix_UB_11 0.091796
_diffrn_orient_matrix_UB_12 -0.0061465
_diffrn_orient_matrix_UB_13 0.0213659
_diffrn_orient_matrix_UB_21 -0.0217069
_diffrn_orient_matrix_UB_22 -0.026598
_diffrn_orient_matrix_UB_23 -0.0039464
_diffrn_orient_matrix_UB_31 0.017408
_diffrn_orient_matrix_UB_32 -0.0005775
_diffrn_orient_matrix_UB_33 -0.0490622
_diffrn_radiation_monochromator graphite
_diffrn_radiation_probe x-ray
_diffrn_radiation_type MoK\a
_diffrn_radiation_wavelength 0.71073
_diffrn_reflns_av_R_equivalents 0.1051
_diffrn_reflns_av_unetI/netI 0.161
_diffrn_reflns_Laue_measured_fraction_full 0.998
_diffrn_reflns_Laue_measured_fraction_max 0.998
_diffrn_reflns_limit_h_max 8
_diffrn_reflns_limit_h_min -8
_diffrn_reflns_limit_k_max 30
_diffrn_reflns_limit_k_min -28
_diffrn_reflns_limit_l_max 16
_diffrn_reflns_limit_l_min -15
_diffrn_reflns_number 26342
_diffrn_reflns_point_group_measured_fraction_full 0.998
_diffrn_reflns_point_group_measured_fraction_max 0.998
_diffrn_reflns_theta_full 24.712
_diffrn_reflns_theta_max 24.712
_diffrn_reflns_theta_min 2.928
_diffrn_source 'Enhance (Mo) X-ray Source'
_exptl_absorpt_coefficient_mu 0.933
_exptl_absorpt_correction_T_max 0.9987
_exptl_absorpt_correction_T_min 0.6765
_exptl_absorpt_correction_type multi-scan
_exptl_absorpt_process_details
;
        CrysAlisPro, Agilent Technologies,
        Version 1.171.37.31 (release 14-01-2014 CrysAlis171 .NET)
        (compiled Jan 14 2014,18:38:05)
        Empirical absorption correction using spherical harmonics,
 implemented in SCALE3 ABSPACK scaling algorithm.
;
_exptl_crystal_colour 'yellow green'
_exptl_crystal_density_diffrn 1.767
_exptl_crystal_density_method 'not measured'
_exptl_crystal_description plate
_exptl_crystal_F_000 1388
_exptl_crystal_size_max 0.2
_exptl_crystal_size_mid 0.08
_exptl_crystal_size_min 0.02
_refine_diff_density_max 0.87
_refine_diff_density_min -0.618
_refine_diff_density_rms 0.116
_refine_ls_extinction_method none
_refine_ls_goodness_of_fit_ref 1.091
_refine_ls_hydrogen_treatment constr
_refine_ls_matrix_type full
_refine_ls_number_parameters 364
_refine_ls_number_reflns 4454
_refine_ls_number_restraints 4
_refine_ls_restrained_S_all 1.09
_refine_ls_R_factor_all 0.1127
_refine_ls_R_factor_gt 0.0766
_refine_ls_shift/su_max 0
_refine_ls_shift/su_mean 0
_refine_ls_structure_factor_coef Fsqd
_refine_ls_weighting_details 'w=1/[\s^2^(Fo^2^)+(0.0162P)^2^+21.0153P] where P=(Fo^2^+2Fc^2^)/3'
_refine_ls_weighting_scheme calc
_refine_ls_wR_factor_gt 0.1336
_refine_ls_wR_factor_ref 0.147
_reflns_number_gt 3133
_reflns_number_total 4454
_reflns_threshold_expression 'I > 2\s(I)'
_cod_data_source_file c7nj00866j2.cif
_cod_data_source_block 4i
_cod_original_cell_volume 2621.6(5)
_cod_database_code 7056379

loop_
_symmetry_equiv_pos_as_xyz
'x, y, z'
'x, -y+1/2, z+1/2'
'-x, -y, -z'
'-x, y-1/2, -z-1/2'

loop_
_atom_site_label
_atom_site_type_symbol
_atom_site_fract_x
_atom_site_fract_y
_atom_site_fract_z
_atom_site_U_iso_or_equiv
_atom_site_adp_type
_atom_site_occupancy
_atom_site_calc_flag
_atom_site_disorder_assembly
_atom_site_disorder_group
C1 C 0.4853(11) 0.3532(4) 0.4437(6) 0.041(2) Uani 1 d . .
H1 H 0.527731 0.326853 0.406728 0.049 Uiso 1 calc . .
C2 C 0.4951(12) 0.3463(4) 0.5457(7) 0.047(2) Uani 1 d . .
H2 H 0.545673 0.315592 0.578169 0.057 Uiso 1 calc . .
C3 C 0.4319(11) 0.3837(4) 0.6004(6) 0.046(2) Uani 1 d . .
H3 H 0.439357 0.37943 0.670551 0.055 Uiso 1 calc . .
C4 C 0.3567(10) 0.4280(4) 0.5498(6) 0.038(2) Uani 1 d . .
H4 H 0.311009 0.454405 0.585171 0.046 Uiso 1 calc . .
C5 C 0.3493(10) 0.4331(3) 0.4480(5) 0.032(2) Uani 1 d . .
C6 C 0.2695(10) 0.4787(3) 0.3886(5) 0.032(2) Uani 1 d . .
C7 C 0.1945(10) 0.5207(3) 0.4214(6) 0.034(2) Uani 1 d . .
H7 H 0.184655 0.522017 0.489642 0.041 Uiso 1 calc . .
C8 C 0.1315(10) 0.5620(3) 0.3579(6) 0.0319(19) Uani 1 d . .
C9 C 0.1477(10) 0.5581(3) 0.2566(5) 0.0303(19) Uani 1 d . .
H9 H 0.107701 0.585463 0.210642 0.036 Uiso 1 calc . .
C10 C 0.2221(10) 0.5143(3) 0.2244(5) 0.0310(19) Uani 1 d . .
C11 C 0.2457(10) 0.5031(3) 0.1216(5) 0.0305(19) Uani 1 d . .
C12 C 0.1925(10) 0.5353(4) 0.0401(6) 0.038(2) Uani 1 d . .
H12 H 0.140749 0.567758 0.048512 0.046 Uiso 1 calc . .
C13 C 0.2140(11) 0.5206(4) -0.0541(6) 0.040(2) Uani 1 d . .
H13 H 0.177079 0.542596 -0.110924 0.048 Uiso 1 calc . .
C14 C 0.2899(11) 0.4736(4) -0.0638(5) 0.039(2) Uani 1 d . .
H14 H 0.304408 0.462556 -0.127959 0.046 Uiso 1 calc . .
C15 C 0.3455(10) 0.4420(4) 0.0199(6) 0.037(2) Uani 1 d . .
H15 H 0.399386 0.40971 0.012849 0.044 Uiso 1 calc . .
C16 C 0.6262(14) 0.3227(4) 0.1921(6) 0.044(2) Uani 1 d . .
C17 C 0.7548(15) 0.2824(4) 0.1767(8) 0.064(3) Uani 1 d . .
H17A H 0.876741 0.296891 0.189607 0.096 Uiso 1 calc . .
H17B H 0.719995 0.269835 0.106984 0.096 Uiso 1 calc . .
H17C H 0.752642 0.253821 0.223391 0.096 Uiso 1 calc . .
C18 C 0.0569(10) 0.6088(3) 0.3947(6) 0.037(2) Uani 1 d . .
C19 C 0.0686(11) 0.6161(4) 0.4973(7) 0.049(3) Uani 1 d . .
H19 H 0.122051 0.589831 0.542989 0.059 Uiso 1 calc . .
C20 C 0.0064(12) 0.6596(4) 0.5357(8) 0.057(3) Uani 1 d . .
H20 H 0.014525 0.662656 0.606141 0.068 Uiso 1 calc . .
C21 C -0.0679(13) 0.6986(4) 0.4705(8) 0.056(3) Uani 1 d . .
O1A O -0.123(7) 0.7442(8) 0.500(2) 0.107(6) Uani 0.55 d A 1
C24A C -0.119(3) 0.7580(8) 0.5884(14) 0.060(4) Uani 0.55 d A 1
H24A H -0.195224 0.735032 0.617572 0.09 Uiso 0.55 calc A 1
H24B H -0.163469 0.793318 0.588082 0.09 Uiso 0.55 calc A 1
H24C H 0.005599 0.756317 0.628954 0.09 Uiso 0.55 calc A 1
C24B C -0.155(3) 0.7821(9) 0.4755(18) 0.060(4) Uani 0.45 d A 2
H24D H -0.03919 0.791545 0.46135 0.09 Uiso 0.45 calc A 2
H24E H -0.184293 0.806151 0.524992 0.09 Uiso 0.45 calc A 2
H24F H -0.249887 0.783684 0.412955 0.09 Uiso 0.45 calc A 2
O1B O -0.146(9) 0.7375(11) 0.510(3) 0.107(6) Uani 0.45 d A 2
C22 C -0.0801(15) 0.6935(4) 0.3684(8) 0.063(3) Uani 1 d . .
H22 H -0.128931 0.720582 0.323604 0.076 Uiso 1 calc . .
C23 C -0.0204(13) 0.6481(4) 0.3306(8) 0.054(3) Uani 1 d . .
H23 H -0.033461 0.644289 0.259861 0.065 Uiso 1 calc . .
N2 N 0.4176(8) 0.3961(3) 0.3966(4) 0.0335(17) Uani 1 d . .
N3 N 0.2790(8) 0.4760(3) 0.2896(4) 0.0315(16) Uani 1 d . .
N4 N 0.3238(8) 0.4569(3) 0.1111(4) 0.0326(16) Uani 1 d . .
N1 N 0.5349(11) 0.3544(3) 0.2065(5) 0.0431(19) Uani 1 d . .
F1 F 0.4671(10) 0.6215(3) 0.1491(4) 0.090(2) Uani 1 d . .
F2 F 0.2776(13) 0.6728(3) 0.1938(8) 0.152(4) Uani 1 d . .
F3 F 0.5427(13) 0.7026(4) 0.2040(6) 0.149(4) Uani 1 d . .
F4 F 0.2493(14) 0.6555(3) 0.0319(7) 0.162(5) Uani 1 d . .
F5 F 0.5123(13) 0.6833(4) 0.0396(7) 0.161(4) Uani 1 d . .
F6 F 0.3190(10) 0.7340(2) 0.0870(5) 0.087(2) Uani 1 d . .
P1 P 0.3962(4) 0.67882(12) 0.11802(19) 0.0550(7) Uani 1 d . .
CL1 Cl 0.1213(3) 0.37387(10) 0.20206(16) 0.0495(6) Uani 1 d . .
CL2 Cl 0.6721(3) 0.46049(9) 0.28948(13) 0.0366(5) Uani 1 d . .
RU1 Ru 0.39572(9) 0.41618(3) 0.24611(5) 0.0347(2) Uani 1 d . .

loop_
_atom_site_aniso_label
_atom_site_aniso_U_11
_atom_site_aniso_U_22
_atom_site_aniso_U_33
_atom_site_aniso_U_23
_atom_site_aniso_U_13
_atom_site_aniso_U_12
C1 0.032(5) 0.051(6) 0.044(5) 0.003(5) 0.014(4) -0.005(4)
C2 0.043(6) 0.052(6) 0.048(6) 0.017(5) 0.016(5) 0.003(5)
C3 0.034(5) 0.076(7) 0.027(5) 0.012(5) 0.004(4) -0.013(5)
C4 0.024(4) 0.069(7) 0.023(4) -0.006(4) 0.007(3) -0.009(4)
C5 0.018(4) 0.055(6) 0.022(4) -0.006(4) 0.004(3) -0.007(4)
C6 0.026(4) 0.048(6) 0.022(4) -0.003(4) 0.005(3) -0.011(4)
C7 0.027(5) 0.051(6) 0.028(4) 0.000(4) 0.011(4) -0.007(4)
C8 0.021(4) 0.044(5) 0.032(4) -0.010(4) 0.008(3) -0.007(4)
C9 0.023(4) 0.040(5) 0.025(4) 0.006(4) 0.001(3) -0.001(4)
C10 0.021(4) 0.051(6) 0.022(4) 0.001(4) 0.005(3) -0.007(4)
C11 0.020(4) 0.048(6) 0.022(4) -0.004(4) 0.002(3) -0.006(4)
C12 0.021(4) 0.059(6) 0.032(5) 0.000(4) 0.002(4) -0.002(4)
C13 0.029(5) 0.063(7) 0.026(4) 0.006(4) 0.004(4) -0.007(5)
C14 0.029(5) 0.074(7) 0.013(4) 0.000(4) 0.004(3) -0.009(5)
C15 0.027(5) 0.058(6) 0.027(4) -0.010(4) 0.008(4) -0.008(4)
C16 0.064(7) 0.039(6) 0.030(5) 0.002(4) 0.012(5) -0.002(5)
C17 0.083(8) 0.043(6) 0.078(8) 0.004(5) 0.042(7) 0.013(6)
C18 0.022(4) 0.052(6) 0.038(5) -0.003(4) 0.010(4) -0.002(4)
C19 0.026(5) 0.077(7) 0.040(5) -0.019(5) -0.001(4) -0.001(5)
C20 0.029(5) 0.085(8) 0.056(6) -0.029(6) 0.009(5) -0.001(5)
C21 0.037(6) 0.065(8) 0.070(7) -0.025(6) 0.023(5) -0.017(5)
O1A 0.080(13) 0.067(9) 0.202(13) -0.063(8) 0.092(8) -0.020(9)
C24A 0.055(10) 0.053(10) 0.067(10) -0.010(8) 0.005(8) 0.014(8)
C24B 0.055(10) 0.053(10) 0.067(10) -0.010(8) 0.005(8) 0.014(8)
O1B 0.080(13) 0.067(9) 0.202(13) -0.063(8) 0.092(8) -0.020(9)
C22 0.073(8) 0.050(7) 0.078(8) 0.016(6) 0.042(6) 0.000(6)
C23 0.057(6) 0.054(7) 0.062(6) 0.001(5) 0.036(5) 0.001(5)
N2 0.021(4) 0.056(5) 0.022(3) 0.002(3) 0.004(3) -0.006(3)
N3 0.024(4) 0.051(5) 0.019(3) -0.001(3) 0.005(3) -0.007(3)
N4 0.027(4) 0.049(5) 0.021(3) -0.006(3) 0.005(3) -0.009(3)
N1 0.062(5) 0.034(5) 0.038(4) -0.002(4) 0.022(4) 0.001(4)
F1 0.119(6) 0.096(5) 0.050(4) -0.009(3) 0.006(4) 0.048(4)
F2 0.201(9) 0.101(6) 0.214(10) 0.074(6) 0.169(9) 0.057(6)
F3 0.159(9) 0.140(8) 0.108(6) 0.003(6) -0.051(6) -0.045(7)
F4 0.197(10) 0.070(5) 0.153(8) 0.027(5) -0.096(7) -0.033(6)
F5 0.159(9) 0.238(12) 0.117(7) 0.026(7) 0.097(7) 0.045(8)
F6 0.126(6) 0.056(4) 0.086(5) 0.016(3) 0.037(4) -0.002(4)
P1 0.0617(18) 0.069(2) 0.0392(14) -0.0025(13) 0.0216(13) 0.0005(15)
CL1 0.0431(13) 0.0635(16) 0.0402(12) -0.0079(11) 0.0061(10) -0.0165(12)
CL2 0.0305(11) 0.0601(15) 0.0190(9) -0.0016(9) 0.0054(8) -0.0043(10)
RU1 0.0338(4) 0.0485(4) 0.0227(3) -0.0020(3) 0.0086(3) -0.0020(4)

loop_
_atom_type_symbol
_atom_type_description
_atom_type_scat_dispersion_real
_atom_type_scat_dispersion_imag
_atom_type_scat_source
C C 0.0033 0.0016 'International Tables Vol C Tables 4.2.6.8 and 6.1.1.4'
H H 0 0 'International Tables Vol C Tables 4.2.6.8 and 6.1.1.4'
N N 0.0061 0.0033 'International Tables Vol C Tables 4.2.6.8 and 6.1.1.4'
O O 0.0106 0.006 'International Tables Vol C Tables 4.2.6.8 and 6.1.1.4'
F F 0.0171 0.0103 'International Tables Vol C Tables 4.2.6.8 and 6.1.1.4'
P P 0.1023 0.0942 'International Tables Vol C Tables 4.2.6.8 and 6.1.1.4'
Cl Cl 0.1484 0.1585 'International Tables Vol C Tables 4.2.6.8 and 6.1.1.4'
Ru Ru -1.2594 0.8363 'International Tables Vol C Tables 4.2.6.8 and 6.1.1.4'

loop_
_geom_angle_atom_site_label_1
_geom_angle_atom_site_label_2
_geom_angle_atom_site_label_3
_geom_angle
N2 C1 C2 121.1(8)
C3 C2 C1 120.4(9)
C2 C3 C4 118.1(8)
C5 C4 C3 119.5(8)
N2 C5 C4 121.0(8)
N2 C5 C6 116.2(6)
C4 C5 C6 122.7(8)
C7 C6 N3 119.1(8)
C7 C6 C5 128.0(7)
N3 C6 C5 112.8(7)
C6 C7 C8 122.0(7)
C7 C8 C9 116.9(7)
C7 C8 C18 121.9(7)
C9 C8 C18 121.1(8)
C10 C9 C8 120.1(7)
N3 C10 C9 119.7(7)
N3 C10 C11 112.9(7)
C9 C10 C11 127.5(7)
N4 C11 C12 120.5(7)
N4 C11 C10 115.1(7)
C12 C11 C10 124.4(8)
C11 C12 C13 120.2(9)
C14 C13 C12 118.5(8)
C13 C14 C15 120.2(8)
N4 C15 C14 120.5(8)
N1 C16 C17 176.9(11)
C23 C18 C19 116.7(9)
C23 C18 C8 122.4(8)
C19 C18 C8 120.9(8)
C20 C19 C18 123.2(10)
C19 C20 C21 119.2(9)
O1Aa C21 C22 115.6(14)
O1Bb C21 C22 123.1(18)
O1Aa C21 C20 124.5(14)
O1Bb C21 C20 116.5(16)
C22 C21 C20 119.8(9)
C24Aa O1Aa C21 127(2)
C24Bb O1Bb C21 122(3)
C21 C22 C23 120.0(10)
C18 C23 C22 121.1(9)
C1 N2 C5 119.8(7)
C1 N2 RU1 128.2(6)
C5 N2 RU1 112.0(5)
C10 N3 C6 122.2(7)
C10 N3 RU1 119.5(5)
C6 N3 RU1 118.1(6)
C15 N4 C11 120.0(7)
C15 N4 RU1 127.2(6)
C11 N4 RU1 112.8(5)
C16 N1 RU1 172.6(8)
F2 P1 F5 178.1(7)
F2 P1 F4 92.0(6)
F5 P1 F4 86.3(6)
F2 P1 F3 88.1(6)
F5 P1 F3 93.7(6)
F4 P1 F3 179.5(5)
F2 P1 F6 91.8(4)
F5 P1 F6 89.1(5)
F4 P1 F6 89.7(4)
F3 P1 F6 89.8(5)
F2 P1 F1 86.8(4)
F5 P1 F1 92.3(5)
F4 P1 F1 88.6(4)
F3 P1 F1 91.9(5)
F6 P1 F1 177.7(4)
N3 RU1 N1 176.2(3)
N3 RU1 N4 79.4(3)
N1 RU1 N4 102.2(3)
N3 RU1 N2 80.8(3)
N1 RU1 N2 97.7(3)
N4 RU1 N2 160.1(3)
N3 RU1 CL1 90.55(19)
N1 RU1 CL1 92.9(2)
N4 RU1 CL1 88.64(18)
N2 RU1 CL1 89.82(18)
N3 RU1 CL2 88.74(19)
N1 RU1 CL2 87.8(2)
N4 RU1 CL2 90.53(18)
N2 RU1 CL2 90.77(18)
CL1 RU1 CL2 178.99(9)

loop_
_geom_bond_atom_site_label_1
_geom_bond_atom_site_label_2
_geom_bond_distance
C1 N2 1.329(10)
C1 C2 1.384(11)
C2 C3 1.377(13)
C3 C4 1.394(12)
C4 C5 1.380(10)
C5 N2 1.363(10)
C5 C6 1.482(11)
C6 C7 1.355(11)
C6 N3 1.368(9)
C7 C8 1.392(11)
C8 C9 1.416(10)
C8 C18 1.478(11)
C9 C10 1.388(11)
C10 N3 1.336(10)
C10 C11 1.480(10)
C11 N4 1.361(10)
C11 C12 1.374(11)
C12 C13 1.384(11)
C13 C14 1.371(12)
C14 C15 1.387(11)
C15 N4 1.346(9)
C16 N1 1.124(11)
C16 C17 1.482(13)
C18 C23 1.382(12)
C18 C19 1.391(11)
C19 C20 1.373(13)
C20 C21 1.380(14)
C21 O1A 1.348(15)
C21 O1B 1.349(10)
C21 C22 1.377(14)
O1Aa C24A 1.250(10)
C24Bb O1B 1.250(10)
C22 C23 1.405(13)
N2 RU1 2.082(6)
N3 RU1 1.951(7)
N4 RU1 2.080(6)
N1 RU1 2.064(8)
F1 P1 1.608(7)
F2 P1 1.529(7)
F3 P1 1.546(8)
F4 P1 1.544(8)
F5 P1 1.540(8)
F6 P1 1.572(7)
CL1 RU1 2.314(2)
CL2 RU1 2.352(2)
